data_1509091
loop_
_publ_author_name
'Jaulmes, S.'
'Guittard, M.'
'Mazurier, A.'

_publ_section_title
;
 Caracterisation et etude structurale d'un nouveau tellurure double
 d'argent et de gallium Ag0.317 Ga0.561 (vac)0.122 Te
;
_journal_name_full
;
Comptes Rendus Hebdomadaires des Seances de l'Academie des Sciences, Serie 2
 (1984-1993)
;
_journal_page_first 861
_journal_page_last 863
_journal_volume 299
_journal_year 1984
_chemical_formula_sum 'Ag0.317 Ga0.561 Te'
_chemical_name_systematic 'Silver gallium telluride (0.32/0.56/1)'
_space_group_IT_number 119
_symmetry_space_group_name_Hall 'I -4 -2'
_symmetry_space_group_name_H-M 'I -4 m 2'
_cell_angle_alpha 90
_cell_angle_beta 90
_cell_angle_gamma 90
_cell_formula_units_Z 2
_cell_length_a 4.43
_cell_length_b 4.43
_cell_length_c 5.986
_cell_volume 117.475
_citation_journal_id_ASTM CRAMED
_cod_data_source_file silver0-1_53.cif
_cod_data_source_block Ag0.317Ga0.561Te1
_cod_original_cell_volume 117.4746
_cod_original_formula_sum 'Ag0.317 Ga0.561 Te1'
_cod_database_code 1509091

loop_
_symmetry_equiv_pos_as_xyz
x,y,z
y,-x,-z
-x,-y,z
-y,x,-z
-x,y,z
y,x,-z
x,-y,z
-y,-x,-z
x+1/2,y+1/2,z+1/2
y+1/2,-x+1/2,-z+1/2
-x+1/2,-y+1/2,z+1/2
-y+1/2,x+1/2,-z+1/2
-x+1/2,y+1/2,z+1/2
y+1/2,x+1/2,-z+1/2
x+1/2,-y+1/2,z+1/2
-y+1/2,-x+1/2,-z+1/2

loop_
_atom_site_label
_atom_site_type_symbol
_atom_site_fract_x
_atom_site_fract_y
_atom_site_fract_z
_atom_site_occupancy
Te1 Te-2 0 0 0 1
Ga1 Ga+3 0 0.5 0.25 0.561
Ag1 Ag+1 0 0.5 0.25 0.317
